data_7051331
_journal_name_full 'New Journal of Chemistry'
_journal_paper_doi 10.1039/b004641h
_journal_year 2000
_chemical_formula_sum 'C4 H15 Br2 N3'
_chemical_formula_weight 265.01
_space_group_IT_number 61
_symmetry_cell_setting orthorhombic
_symmetry_space_group_name_Hall '-P 2bc 2ac'
_symmetry_space_group_name_H-M 'P c a b'
_cell_angle_alpha 90.00
_cell_angle_beta 90.00
_cell_angle_gamma 90.00
_cell_formula_units_Z 8
_cell_length_a 11.6664(10)
_cell_length_b 9.1552(5)
_cell_length_c 17.5536(18)
_cell_measurement_temperature 100(2)
_cell_volume 1874.9(3)
_diffrn_ambient_temperature 100(2)
_exptl_crystal_density_diffrn 1.878
_cod_depositor_comments
;
The following automatic conversions were performed:
'_symmetry_cell_setting' value 'Orthorhombic' changed to 'orthorhombic'
according to '/home/saulius/struct/CIF-dictionaries/cif_core.dic'
dictionary named 'cif_core.dic' version 2.4.1 from 2010-06-29.

Automatic conversion script
Id: cif_fix_enum 1527 2010-12-29 10:47:43Z saulius 
;
_cod_original_sg_symbol_H-M 'P b c a'
_cod_database_code 7051331

loop_
_symmetry_equiv_pos_as_xyz
'x, y, z'
'-x+1/2, y, z+1/2'
'x+1/2, -y+1/2, z'
'-x, -y+1/2, z+1/2'
'-x, -y, -z'
'x-1/2, -y, -z-1/2'
'-x-1/2, y-1/2, -z'
'x, y-1/2, -z-1/2'

loop_
_atom_site_label
_atom_site_type_symbol
_atom_site_fract_x
_atom_site_fract_y
_atom_site_fract_z
_atom_site_U_iso_or_equiv
_atom_site_adp_type
_atom_site_occupancy
_atom_site_symmetry_multiplicity
_atom_site_calc_flag
_atom_site_refinement_flags
_atom_site_disorder_assembly
_atom_site_disorder_group
Br1 Br 0.03564(5) 0.05263(4) 0.37045(2) 0.01272(18) Uani 1 1 d . . .
Br2 Br 0.00992(5) -0.51074(4) 0.38011(2) 0.01618(18) Uani 1 1 d . . .
N1 N -0.2522(4) -0.4007(3) 0.2481(2) 0.0149(8) Uani 1 1 d . . .
H13 H -0.2760 -0.4181 0.3005 0.05(2) Uiso 1 1 d R . .
H12 H -0.1545 -0.4299 0.2423 0.026(15) Uiso 1 1 d R . .
H11 H -0.3188 -0.4415 0.2024 0.08(2) Uiso 1 1 d R . .
N2 N -0.2467(4) -0.2405(3) 0.3750(2) 0.0130(9) Uani 1 1 d . . .
H21 H -0.3286 -0.1926 0.3781 0.06(2) Uiso 1 1 d R . .
N3 N -0.2746(4) -0.3952(3) 0.5028(2) 0.0145(8) Uani 1 1 d . . .
H33 H -0.3217 -0.4230 0.4483 0.05(2) Uiso 1 1 d R . .
H32 H -0.1743 -0.4247 0.5116 0.05(2) Uiso 1 1 d R . .
H31 H -0.3334 -0.4250 0.5378 0.011(13) Uiso 1 1 d R . .
C1 C -0.2355(5) -0.2730(4) 0.2368(3) 0.0142(11) Uani 1 1 d . . .
H1B H -0.3328 -0.2370 0.2309 0.017 Uiso 1 1 calc R . .
H1A H -0.1782 -0.2577 0.1900 0.017 Uiso 1 1 calc R . .
C2 C -0.1578(5) -0.2226(4) 0.3056(2) 0.0142(10) Uani 1 1 d . . .
H2B H -0.0614 -0.2598 0.3118 0.017 Uiso 1 1 calc R . .
H2A H -0.1417 -0.1395 0.2976 0.017 Uiso 1 1 calc R . .
C3 C -0.1610(5) -0.2236(4) 0.4457(3) 0.0156(10) Uani 1 1 d . . .
H3B H -0.1409 -0.1410 0.4531 0.019 Uiso 1 1 calc R . .
H3A H -0.0664 -0.2642 0.4417 0.019 Uiso 1 1 calc R . .
C4 C -0.2468(5) -0.2697(4) 0.5132(3) 0.0132(11) Uani 1 1 d . . .
H4B H -0.1909 -0.2570 0.5608 0.016 Uiso 1 1 calc R . .
H4A H -0.3409 -0.2284 0.5176 0.016 Uiso 1 1 calc R . .

loop_
_atom_site_aniso_label
_atom_site_aniso_U_11
_atom_site_aniso_U_22
_atom_site_aniso_U_33
_atom_site_aniso_U_23
_atom_site_aniso_U_13
_atom_site_aniso_U_12
Br1 0.0152(3) 0.0133(3) 0.0096(3) -0.00051(18) -0.00022(15) 0.00060(16)
Br2 0.0175(3) 0.0196(3) 0.0114(3) 0.00002(19) 0.00047(15) 0.00426(18)
N1 0.019(2) 0.014(2) 0.012(2) 0.0002(18) -0.0009(15) -0.0002(14)
N2 0.014(2) 0.016(2) 0.009(2) -0.0003(17) 0.0010(14) 0.0016(14)
N3 0.017(2) 0.014(2) 0.013(2) 0.0027(18) 0.0015(15) -0.0022(16)
C1 0.021(3) 0.012(3) 0.010(2) 0.0003(19) -0.0006(17) 0.0018(17)
C2 0.018(2) 0.012(3) 0.013(2) 0.0027(19) 0.0044(18) -0.0035(17)
C3 0.018(2) 0.014(3) 0.014(2) 0.000(2) -0.0001(18) -0.0019(18)
C4 0.018(2) 0.012(3) 0.010(2) -0.0026(19) -0.0019(17) -0.0030(17)

loop_
_geom_bond_atom_site_label_1
_geom_bond_atom_site_label_2
_geom_bond_distance
_geom_bond_site_symmetry_2
_geom_bond_publ_flag
N1 C1 1.511(6) . ?
N2 C2 1.481(5) . ?
N2 C3 1.482(5) . ?
N3 C4 1.497(6) . ?
C1 C2 1.520(6) . ?
C3 C4 1.520(6) . ?

loop_
_cod_related_entry_id
_cod_related_entry_database
_cod_related_entry_code
1 ChemSpider 21142442
